data_1534551
loop_
_publ_author_name
'Schaefer, H.'
'Baumann, H.'
'Tillack, J.V.'
'von Schnering, H.G.'
'Woehrle, H.'
'Kuhnen, F.'

_publ_section_title
;
 Neue Untersuchungen ueber die Chloride das Molybdaens
;
_journal_name_full 'Zeitschrift fuer Anorganische und Allgemeine Chemie'
_journal_page_first 281
_journal_page_last 310
_journal_volume 353
_journal_year 1967
_chemical_formula_sum 'Cl4 Mo'
_chemical_name_systematic 'Mo Cl4'
_space_group_IT_number 163
_symmetry_space_group_name_Hall '-P 3 2c'
_symmetry_space_group_name_H-M 'P -3 1 c'
_cell_angle_alpha 90
_cell_angle_beta 90
_cell_angle_gamma 120
_cell_formula_units_Z 3
_cell_length_a 6.058
_cell_length_b 6.058
_cell_length_c 11.674
_cell_volume 371.030
_citation_journal_id_ASTM ZAACAB
_cod_data_source_file Schaefer_ZAACAB_1967_597.cif
_cod_data_source_block Cl4Mo1
_cod_original_cell_volume 371.0298
_cod_original_formula_sum 'Cl4 Mo1'
_cod_database_code 1534551

loop_
_symmetry_equiv_pos_as_xyz
x,y,z
-y,x-y,z
-x+y,-x,z
-y,-x,-z+1/2
x,x-y,-z+1/2
-x+y,y,-z+1/2
-x,-y,-z
y,-x+y,-z
x-y,x,-z
y,x,z-1/2
-x,-x+y,z-1/2
x-y,-y,z-1/2

loop_
_atom_site_label
_atom_site_type_symbol
_atom_site_fract_x
_atom_site_fract_y
_atom_site_fract_z
_atom_site_occupancy
_atom_site_U_iso_or_equiv
Mo1 Mo+4 0 0 0.25 0.75 0.0
Mo2 Mo+4 0.3333 0.6667 0.75 0.75 0.0
Cl1 Cl-1 -0.327 0.006 0.131 1 0.0
